data_1559039
loop_
_publ_author_name
'Sletten, Jorunn'
'Svardal, Kristin'
'Sorensen, Astrid'

_publ_section_title
;
 Coordination Geometries in Bis(di-2-pyridylamine)copper(II) Complexes.
 Crystal Structures of [CuL2](PF6)2, [CuL2(NO3)2] and
 [CuL2(NCS)1.5(ClO4)0.5][CuL2(NCS)]2(ClO4)2 (L = Di-2-pyridylamine)
;
_journal_name_full 'Acta Chemica Scandinavica'
_journal_page_first 1091
_journal_page_last 1099
_journal_paper_doi 10.3891/acta.chem.scand.47-1091
_journal_volume 47
_journal_year 1993
_chemical_formula_sum 'C63.5 H54 Cl2.5 Cu3 N21.5 O10 S3.5'
_chemical_formula_weight 1669.74
_chemical_name_common
;
[CuL2(NCS)1.5(ClO4)0.5][CuL2(NCS)]2(ClO4)2 (L = Di-2-pyridylamine)
;
_space_group_IT_number 14
_space_group_name_Hall '-P 2ybc'
_space_group_name_H-M_alt 'P 1 21/c 1'
_symmetry_cell_setting monoclinic
_symmetry_Int_Tables_number 14
_symmetry_space_group_name_Hall '-P 2ybc'
_symmetry_space_group_name_H-M 'P 1 21/c 1'
_cell_angle_alpha 90.
_cell_angle_beta 93.81(1)
_cell_angle_gamma 90.
_cell_formula_units_Z 2
_cell_length_a 12.758(1)
_cell_length_b 14.459(2)
_cell_length_c 19.397(3)
_cell_volume 3570.2(8)
_diffrn_ambient_temperature 294
_diffrn_radiation_probe x-ray
_diffrn_radiation_type MoK\a
_diffrn_radiation_wavelength 0.71073
_exptl_absorpt_coefficient_mu 1.150
_exptl_crystal_density_diffrn 1.553
_exptl_crystal_F_000 1702
_refine_ls_goodness_of_fit_ref 3.23
_refine_ls_number_parameters 471
_refine_ls_number_reflns 4760
_refine_ls_R_factor_gt 0.060
_refine_ls_wR_factor_gt 0.059
_cod_data_source_file Acta-Chem-Scand-1993-47-1091-3.cif
_cod_data_source_block 3
_cod_original_cell_volume 3570.2(1)
_cod_original_sg_symbol_H-M 'P 21/c'
_cod_original_formula_sum 'C63.5 H54 Cu3 Cl2.5 N21.5 O10 S3.5'
_cod_database_code 1559039

loop_
_space_group_symop_id
_space_group_symop_operation_xyz
1 x,y,z
2 -x,1/2+y,1/2-z
3 -x,-y,-z
4 x,1/2-y,1/2+z

loop_
_atom_site_label
_atom_site_type_symbol
_atom_site_thermal_displace_type
_atom_site_fract_x
_atom_site_fract_y
_atom_site_fract_z
_atom_site_occupancy
_atom_site_U_iso_or_equiv
_atom_site_calc_flag
_atom_site_refinement_flags
_atom_site_disorder_assembly
_atom_site_disorder_group
Cu1 Cu Uiso 0.00000 0.00000 0.00000 1.000 3.24(2) . . . .
Cu2 Cu Uiso 0.55929(4) 0.12992(4) 0.65468(3) 1.000 3.060(10) . . . .
Cl2 Cl Uiso 0.2586(4) -0.1132(3) -0.0119(2) 0.250 2.29(8) . . . .
S1 S Uiso 0.3595(2) -0.1403(2) 0.00200(10) 0.750 6.76(5) . . . .
S2 S Uiso 0.63160(10) -0.18840(10) 0.66780(7) 1.000 5.09(4) . . . .
Cl1 Cl Uiso 0.04190(10) 0.43062(9) 0.15129(8) 1.000 4.83(3) . . . .
O5 O Uiso 0.2960(10) -0.0750(10) 0.0570(10) 0.250 6.7(5) . . . .
O6 O Uiso 0.251(2) -0.205(2) 0.0060(10) 0.250 10.8(7) . . . .
O7 O Uiso 0.365(2) -0.119(2) -0.0500(10) 0.250 11.5(8) . . . .
O8 O Uiso 0.1950(10) -0.0670(10) -0.0442(9) 0.250 6.6(4) . . . .
N2AB N Uiso 0.0254(3) 0.1938(3) 0.0687(2) 1.000 3.71(9) . . . .
N1A N Uiso 0.0530(3) 0.1208(2) -0.0361(2) 1.000 3.04(8) . . . .
N1B N Uiso 0.0710(3) 0.0388(3) 0.0918(2) 1.000 2.84(8) . . . .
N3 N Uiso 0.1642(5) -0.0680(4) -0.0321(3) 0.750 5.00(10) . . . .
C2A C Uiso 0.0437(4) 0.1988(3) -0.0005(2) 1.000 3.30(10) . . . .
C2B C Uiso 0.0617(4) 0.1257(3) 0.1142(2) 1.000 3.00(10) . . . .
C3A C Uiso 0.0541(5) 0.2856(3) -0.0305(3) 1.000 5.00(10) . . . .
C3B C Uiso 0.0916(4) 0.1495(4) 0.1828(3) 1.000 4.00(10) . . . .
C4A C Uiso 0.0849(5) 0.2904(4) -0.0964(3) 1.000 6.0(2) . . . .
C4B C Uiso 0.1345(4) 0.0847(4) 0.2262(2) 1.000 4.30(10) . . . .
C5A C Uiso 0.1027(5) 0.2095(4) -0.1324(3) 1.000 5.10(10) . . . .
C5B C Uiso 0.1502(4) -0.0044(4) 0.2023(2) 1.000 4.10(10) . . . .
C6A C Uiso 0.0863(4) 0.1274(4) -0.1014(2) 1.000 3.90(10) . . . .
C6B C Uiso 0.1182(4) -0.0240(3) 0.1357(2) 1.000 3.50(10) . . . .
C7 C Uiso 0.2450(10) -0.1095(9) -0.0151(7) 0.750 11.6(4) . . . .
N1C N Uiso 0.4708(3) 0.1220(3) 0.7368(2) 1.000 3.11(8) . . . .
N1D N Uiso 0.6687(3) 0.2120(3) 0.7166(2) 1.000 3.55(9) . . . .
N1E N Uiso 0.6274(3) 0.1157(3) 0.5652(2) 1.000 3.24(9) . . . .
N1F N Uiso 0.4676(3) 0.2286(3) 0.6088(2) 1.000 3.25(8) . . . .
N2CD N Uiso 0.6138(3) 0.1453(3) 0.8190(2) 1.000 3.99(9) . . . .
N2EF N Uiso 0.4733(3) 0.1600(3) 0.4997(2) 1.000 3.86(9) . . . .
N4 N Uiso 0.6055(3) 0.0014(3) 0.6790(2) 1.000 4.40(10) . . . .
O1 O Uiso -0.0395(3) 0.3656(3) 0.1472(3) 1.000 8.30(10) . . . .
O2 O Uiso 0.1363(4) 0.3877(3) 0.1307(3) 1.000 7.80(10) . . . .
C2C C Uiso 0.5131(4) 0.1134(3) 0.8010(2) 1.000 3.30(10) . . . .
C2D C Uiso 0.6788(4) 0.2050(3) 0.7849(3) 1.000 3.50(10) . . . .
C2E C Uiso 0.5739(4) 0.1214(3) 0.5043(2) 1.000 3.40(10) . . . .
C2F C Uiso 0.4352(3) 0.2271(3) 0.5423(2) 1.000 3.30(10) . . . .
O3 O Uiso 0.0609(4) 0.4671(5) 0.2175(3) 1.000 12.0(2) . . . .
C3C C Uiso 0.4575(4) 0.0730(4) 0.8536(3) 1.000 4.60(10) . . . .
C3D C Uiso 0.7553(4) 0.2536(4) 0.8250(3) 1.000 5.30(10) . . . .
C3E C Uiso 0.6150(4) 0.0887(4) 0.4442(3) 1.000 4.30(10) . . . .
C3F C Uiso 0.3621(4) 0.2912(4) 0.5137(3) 1.000 4.20(10) . . . .
O4 O Uiso 0.0166(6) 0.5023(4) 0.1064(4) 1.000 14.7(2) . . . .
C4C C Uiso 0.3575(5) 0.0438(4) 0.8379(3) 1.000 5.50(10) . . . .
C4D C Uiso 0.8212(4) 0.3128(4) 0.7916(4) 1.000 6.2(2) . . . .
C4E C Uiso 0.7142(4) 0.0546(4) 0.4477(3) 1.000 5.00(10) . . . .
C4F C Uiso 0.3285(4) 0.3603(4) 0.5541(3) 1.000 4.60(10) . . . .
C5C C Uiso 0.3105(4) 0.0561(4) 0.7726(3) 1.000 5.40(10) . . . .
C5D C Uiso 0.8091(5) 0.3218(4) 0.7213(3) 1.000 5.7(2) . . . .
C5E C Uiso 0.7729(4) 0.0529(4) 0.5100(3) 1.000 4.90(10) . . . .
C5F C Uiso 0.3670(4) 0.3661(4) 0.6224(3) 1.000 4.70(10) . . . .
C6C C Uiso 0.3697(4) 0.0946(4) 0.7243(3) 1.000 4.20(10) . . . .
C6D C Uiso 0.7329(4) 0.2725(4) 0.6859(3) 1.000 4.60(10) . . . .
C6E C Uiso 0.7270(4) 0.0837(4) 0.5671(3) 1.000 4.30(10) . . . .
C6F C Uiso 0.4343(4) 0.3001(4) 0.6481(3) 1.000 3.90(10) . . . .
C8 C Uiso 0.6165(4) -0.0767(4) 0.6747(2) 1.000 3.50(10) . . . .

loop_
_atom_type_symbol
_atom_type_description
_atom_type_scat_dispersion_real
_atom_type_scat_dispersion_imag
_atom_type_scat_source
C C 0.0033 0.0016 ' International Tables Vol C Tables 4.2.6.8 and 6.1.1.4'
Cl Cl 0.1484 0.1585 ' International Tables Vol C Tables 4.2.6.8 and 6.1.1.4'
Cu Cu 0.3201 1.2651 ' International Tables Vol C Tables 4.2.6.8 and 6.1.1.4'
N N 0.0061 0.0033 ' International Tables Vol C Tables 4.2.6.8 and 6.1.1.4'
O O 0.0106 0.0060 ' International Tables Vol C Tables 4.2.6.8 and 6.1.1.4'
S S 0.1246 0.1234 ' International Tables Vol C Tables 4.2.6.8 and 6.1.1.4'

loop_
_geom_angle_atom_site_label_1
_geom_angle_atom_site_label_2
_geom_angle_atom_site_label_3
_geom_angle
_geom_angle_site_symmetry_1
_geom_angle_site_symmetry_2
_geom_angle_site_symmetry_3
_geom_angle_publ_flag
N1A Cu1 N1B 85.67(16) . . . yes
N1A Cu1 N3 86.95(17) . . . yes
O8 Cu1 N1A 82.6(3) . . . yes
N1A Cu1 N1A 180.00 . . 3_555 yes
N1A Cu1 N1B 94.33(16) . . 3_555 yes
N1A Cu1 N3 93.05(17) . . 3_555 yes
O8 Cu1 N1A 97.4(3) 3_555 . . yes
N1B Cu1 N3 89.69(18) . . . yes
O8 Cu1 N1B 90.6(4) . . . yes
N1A Cu1 N1B 94.33(16) 3_555 . . yes
N1B Cu1 N1B 180.00 . . 3_555 yes
N1B Cu1 N3 90.31(18) . . 3_555 yes
O8 Cu1 N1B 89.4(3) 3_555 . . yes
N1A Cu1 N3 93.05(17) 3_555 . . yes
N1B Cu1 N3 90.31(18) 3_555 . . yes
N3 Cu1 N3 180.00 . . 3_555 yes
O8 Cu1 N1A 97.4(3) . . 3_555 yes
O8 Cu1 N1B 89.4(4) . . 3_555 yes
O8 Cu1 O8 180.00 . . 3_555 yes
N1A Cu1 N1B 85.67(16) 3_555 . 3_555 yes
N1A Cu1 N3 86.95(17) 3_555 . 3_555 yes
O8 Cu1 N1A 82.6(3) 3_555 . 3_555 yes
N1B Cu1 N3 89.69(18) 3_555 . 3_555 yes
O8 Cu1 N1B 90.6(4) 3_555 . 3_555 yes
N1C Cu2 N1E 167.70(17) . . . yes
N1C Cu2 N1F 92.87(16) . . . yes
N1C Cu2 N4 86.13(17) . . . yes
N1D Cu2 N1E 103.83(16) . . . yes
N1D Cu2 N1F 101.14(16) . . . yes
N1D Cu2 N4 102.26(16) . . . yes
N1E Cu2 N1F 87.85(16) . . . yes
N1E Cu2 N4 88.33(17) . . . yes
N1F Cu2 N4 156.54(16) . . . yes
N1C Cu2 N1D 88.09(16) . . . yes
O5 Cl2 O7 101.7(10) . . . yes
O5 Cl2 O8 115.3(10) . . . yes
O5 Cl2 O6 98.9(11) . . . yes
O6 Cl2 O8 127.9(13) . . . yes
O7 Cl2 O8 110.9(12) . . . yes
O6 Cl2 O7 98.2(15) . . . yes
O2 Cl1 O3 108.8(3) . . . yes
O2 Cl1 O4 108.4(4) . . . yes
O3 Cl1 O4 108.5(4) . . . yes
O1 Cl1 O3 112.9(4) . . . yes
O1 Cl1 O4 109.1(4) . . . yes
O1 Cl1 O2 109.1(3) . . . yes
Cu1 O8 Cl2 127.4(11) . . . yes
C2A N2AB C2B 126.0(4) . . . yes
Cu1 N1A C6A 121.0(3) . . . yes
Cu1 N1A C2A 120.7(3) . . . yes
C2A N1A C6A 117.8(4) . . . yes
Cu1 N1B C6B 121.4(3) . . . yes
C2B N1B C6B 118.0(4) . . . yes
Cu1 N1B C2B 120.2(3) . . . yes
Cu1 N3 C7 149.0(7) . . . yes
N1A C2A C3A 122.1(4) . . . yes
N2AB C2A N1A 119.1(4) . . . yes
N2AB C2A C3A 118.7(4) . . . yes
N2AB C2B C3B 119.3(4) . . . yes
N1B C2B C3B 121.0(4) . . . yes
N2AB C2B N1B 119.7(4) . . . yes
C2A C3A C4A 118.6(5) . . . no
C2B C3B C4B 119.6(5) . . . no
C3A C4A C5A 119.7(5) . . . no
C3B C4B C5B 119.8(4) . . . no
C4A C5A C6A 118.7(5) . . . no
C4B C5B C6B 118.1(4) . . . no
N1A C6A C5A 122.7(5) . . . yes
N1B C6B C5B 123.3(4) . . . yes
S1 C7 N3 166.5(11) . . . yes
Cu2 N1C C2C 122.1(3) . . . yes
C2C N1C C6C 117.5(4) . . . yes
Cu2 N1C C6C 116.8(3) . . . yes
C2D N1D C6D 117.7(4) . . . yes
Cu2 N1D C6D 120.0(3) . . . yes
Cu2 N1D C2D 122.3(3) . . . yes
C2E N1E C6E 118.2(4) . . . yes
Cu2 N1E C2E 122.6(3) . . . yes
Cu2 N1E C6E 118.2(3) . . . yes
C2F N1F C6F 117.7(4) . . . yes
Cu2 N1F C2F 123.5(3) . . . yes
Cu2 N1F C6F 118.8(3) . . . yes
C2C N2CD C2D 131.0(4) . . . yes
C2E N2EF C2F 126.9(4) . . . yes
Cu2 N4 C8 159.9(4) . . . yes
N1C C2C N2CD 121.1(4) . . . yes
N2CD C2C C3C 117.3(4) . . . yes
N1C C2C C3C 121.7(5) . . . yes
N2CD C2D C3D 117.6(5) . . . yes
N1D C2D N2CD 120.0(4) . . . yes
N1D C2D C3D 122.4(5) . . . yes
N1E C2E N2EF 119.9(4) . . . yes
N1E C2E C3E 121.6(5) . . . yes
N2EF C2E C3E 118.5(4) . . . yes
N1F C2F N2EF 119.5(4) . . . yes
N1F C2F C3F 121.9(4) . . . yes
N2EF C2F C3F 118.6(4) . . . yes
C2C C3C C4C 118.5(5) . . . no
C2D C3D C4D 118.2(6) . . . no
C2E C3E C4E 118.9(5) . . . no
C2F C3F C4F 119.0(5) . . . no
C3C C4C C5C 120.7(5) . . . no
C3D C4D C5D 119.4(6) . . . no
C3E C4E C5E 120.1(5) . . . no
C3F C4F C5F 119.5(5) . . . no
C4C C5C C6C 117.3(5) . . . no
C4D C5D C6D 119.0(6) . . . no
C4E C5E C6E 118.0(5) . . . no
C4F C5F C6F 119.0(5) . . . no
N1C C6C C5C 124.2(5) . . . yes
N1D C6D C5D 123.3(5) . . . yes
N1E C6E C5E 123.0(5) . . . yes
N1F C6F C5F 122.6(5) . . . yes
S2 C8 N4 179.4(5) . . . yes

loop_
_geom_bond_atom_site_label_1
_geom_bond_atom_site_label_2
_geom_bond_distance
_geom_bond_site_symmetry_1
_geom_bond_site_symmetry_2
_geom_bond_publ_flag
Cu1 N1A 2.015(3) . . yes
Cu1 N1B 2.023(4) . . yes
Cu1 N3 2.432(6) . . yes
Cu1 O8 2.854(13) . . yes
Cu1 N1A 2.015(3) . 3_555 yes
Cu1 N1B 2.023(4) . 3_555 yes
Cu1 N3 2.432(6) . 3_555 yes
Cu1 O8 2.854(14) . 3_555 yes
Cu2 N1E 2.003(4) . . yes
Cu2 N1F 2.014(4) . . yes
Cu2 N4 1.997(4) . . yes
Cu2 N1D 2.139(4) . . yes
Cu2 N1C 2.016(4) . . yes
Cl2 O8 1.196(15) . . yes
Cl2 O7 1.59(2) . . yes
Cl2 O5 1.495(19) . . yes
Cl2 O6 1.38(3) . . yes
S1 C7 1.542(13) . . yes
S2 C8 1.633(6) . . yes
Cl1 O3 1.395(6) . . yes
Cl1 O4 1.378(7) . . yes
Cl1 O2 1.435(5) . . yes
Cl1 O1 1.399(4) . . yes
N2AB C2B 1.382(6) . . yes
N2AB C2A 1.380(6) . . yes
N1A C2A 1.332(5) . . yes
N1A C6A 1.366(6) . . yes
N1B C2B 1.337(6) . . yes
N1B C6B 1.358(6) . . yes
N3 C7 1.219(14) . . yes
C2A C3A 1.393(6) . . no
C2B C3B 1.403(7) . . no
C3A C4A 1.364(8) . . no
C3B C4B 1.351(8) . . no
C4A C5A 1.389(8) . . no
C4B C5B 1.388(8) . . no
C5A C6A 1.353(8) . . no
C5B C6B 1.359(6) . . no
N1C C2C 1.330(6) . . yes
N1C C6C 1.356(6) . . yes
N1D C6D 1.362(7) . . yes
N1D C2D 1.326(7) . . yes
N1E C6E 1.351(7) . . yes
N1E C2E 1.327(6) . . yes
N1F C2F 1.328(5) . . yes
N1F C6F 1.369(7) . . yes
N2CD C2C 1.388(6) . . yes
N2CD C2D 1.394(6) . . yes
N2EF C2F 1.383(6) . . yes
N2EF C2E 1.397(6) . . yes
N4 C8 1.142(7) . . yes
C2C C3C 1.408(7) . . no
C2D C3D 1.397(8) . . no
C2E C3E 1.392(7) . . no
C2F C3F 1.403(7) . . no
C3C C4C 1.359(8) . . no
C3D C4D 1.390(8) . . no
C3E C4E 1.356(7) . . no
C3F C4F 1.357(8) . . no
C4C C5C 1.376(8) . . no
C4D C5D 1.368(10) . . no
C4E C5E 1.379(8) . . no
C4F C5F 1.385(8) . . no
C5C C6C 1.361(8) . . no
C5D C6D 1.355(8) . . no
C5E C6E 1.362(8) . . no
C5F C6F 1.356(8) . . no

loop_
_geom_torsion_atom_site_label_1
_geom_torsion_atom_site_label_2
_geom_torsion_atom_site_label_3
_geom_torsion_atom_site_label_4
_geom_torsion
_geom_torsion_site_symmetry_1
_geom_torsion_site_symmetry_2
_geom_torsion_site_symmetry_3
_geom_torsion_site_symmetry_4
_geom_torsion_publ_flag
N1B Cu1 N1A C2A -45.4(4) . . . . no
N1B Cu1 N1A C6A 143.5(4) . . . . no
N3 Cu1 N1A C2A -135.3(4) . . . . no
N3 Cu1 N1A C6A 53.6(4) . . . . no
N1B Cu1 N1A C2A 134.7(4) 3_555 . . . no
N1B Cu1 N1A C6A -36.5(4) 3_555 . . . no
N3 Cu1 N1A C2A 44.7(4) 3_555 . . . no
N3 Cu1 N1A C6A -126.4(4) 3_555 . . . no
N1A Cu1 N1B C2B 43.6(4) . . . . no
N1A Cu1 N1B C6B -144.3(4) . . . . no
N3 Cu1 N1B C2B 130.6(4) . . . . no
N3 Cu1 N1B C6B -57.4(4) . . . . no
N1A Cu1 N1B C2B -136.4(4) 3_555 . . . no
N1A Cu1 N1B C6B 35.7(4) 3_555 . . . no
N3 Cu1 N1B C2B -49.4(4) 3_555 . . . no
N3 Cu1 N1B C6B 122.6(4) 3_555 . . . no
N1A Cu1 N3 C7 121.5(14) . . . . no
N1B Cu1 N3 C7 35.8(14) . . . . no
N1A Cu1 N3 C7 -58.5(14) 3_555 . . . no
N1B Cu1 N3 C7 -144.2(14) 3_555 . . . no
N4 Cu2 N1C C6C -94.1(4) . . . . no
N1C Cu2 N1D C2D 26.9(4) . . . . no
N1C Cu2 N1D C6D -154.8(4) . . . . no
N1E Cu2 N1D C2D -150.1(4) . . . . no
N1E Cu2 N1D C6D 28.3(4) . . . . no
N1F Cu2 N1D C2D 119.4(4) . . . . no
N1F Cu2 N1D C6D -62.2(4) . . . . no
N4 Cu2 N1D C2D -58.8(4) . . . . no
N4 Cu2 N1D C6D 119.6(4) . . . . no
N1D Cu2 N1E C2E -138.7(4) . . . . no
N1D Cu2 N1E C6E 52.9(4) . . . . no
N1F Cu2 N1E C2E -37.7(4) . . . . no
N1F Cu2 N1E C6E 153.8(4) . . . . no
N4 Cu2 N1E C2E 119.1(4) . . . . no
N4 Cu2 N1E C6E -49.3(4) . . . . no
N1C Cu2 N1F C2F -134.5(4) . . . . no
N1C Cu2 N1F C6F 43.8(4) . . . . no
N1D Cu2 N1F C2F 136.9(4) . . . . no
N1D Cu2 N1F C6F -44.9(4) . . . . no
N1E Cu2 N1F C2F 33.2(4) . . . . no
N1E Cu2 N1F C6F -148.5(4) . . . . no
N4 Cu2 N1F C2F -47.7(6) . . . . no
N4 Cu2 N1F C6F 130.7(4) . . . . no
N1C Cu2 N4 C8 114.7(11) . . . . no
N1D Cu2 N4 C8 -158.2(11) . . . . no
N1E Cu2 N4 C8 -54.4(11) . . . . no
N1D Cu2 N1C C2C -38.2(4) . . . . no
N1D Cu2 N1C C6C 163.5(4) . . . . no
N1F Cu2 N1C C2C -139.3(4) . . . . no
N1F Cu2 N1C C6C 62.4(4) . . . . no
N4 Cu2 N1C C2C 64.2(4) . . . . no
N1F Cu2 N4 C8 26.4(13) . . . . no
C2B N2AB C2A N1A 32.5(7) . . . . no
C2A N2AB C2B N1B -34.1(7) . . . . no
C2A N2AB C2B C3B 143.8(5) . . . . no
C2B N2AB C2A C3A -146.1(5) . . . . no
Cu1 N1A C2A C3A -163.4(4) . . . . no
C6A N1A C2A N2AB -170.5(4) . . . . no
C6A N1A C2A C3A 8.1(7) . . . . no
Cu1 N1A C6A C5A 166.6(4) . . . . no
C2A N1A C6A C5A -4.8(7) . . . . no
Cu1 N1A C2A N2AB 18.1(6) . . . . no
Cu1 N1B C2B N2AB -15.2(6) . . . . no
C6B N1B C2B N2AB 172.5(4) . . . . no
C6B N1B C2B C3B -5.3(7) . . . . no
Cu1 N1B C6B C5B -167.9(4) . . . . no
C2B N1B C6B C5B 4.3(7) . . . . no
Cu1 N1B C2B C3B 167.0(4) . . . . no
N1A C2A C3A C4A -6.6(9) . . . . no
N2AB C2A C3A C4A 172.0(5) . . . . no
N2AB C2B C3B C4B -175.1(5) . . . . no
N1B C2B C3B C4B 2.8(8) . . . . no
C2A C3A C4A C5A 1.5(9) . . . . no
C2B C3B C4B C5B 1.0(8) . . . . no
C3A C4A C5A C6A 1.6(9) . . . . no
C3B C4B C5B C6B -2.1(8) . . . . no
C4A C5A C6A N1A 0.0(9) . . . . no
C4B C5B C6B N1B -0.6(8) . . . . no
Cu2 N1C C2C N2CD 26.0(6) . . . . no
Cu2 N1C C2C C3C -154.9(4) . . . . no
C6C N1C C2C N2CD -175.8(5) . . . . no
C6C N1C C2C C3C 3.3(7) . . . . no
Cu2 N1C C6C C5C 156.9(5) . . . . no
C2C N1C C6C C5C -2.4(8) . . . . no
Cu2 N1D C2D N2CD -2.7(6) . . . . no
Cu2 N1D C2D C3D 175.3(4) . . . . no
C6D N1D C2D N2CD 178.9(4) . . . . no
C6D N1D C2D C3D -3.1(7) . . . . no
Cu2 N1D C6D C5D -175.1(4) . . . . no
C2D N1D C6D C5D 3.3(8) . . . . no
Cu2 N1E C2E N2EF 15.9(6) . . . . no
Cu2 N1E C2E C3E -163.3(4) . . . . no
C6E N1E C2E N2EF -175.7(5) . . . . no
C6E N1E C2E C3E 5.1(7) . . . . no
Cu2 N1E C6E C5E 165.6(4) . . . . no
C2E N1E C6E C5E -3.3(8) . . . . no
Cu2 N1F C2F N2EF -6.5(6) . . . . no
Cu2 N1F C2F C3F 172.8(4) . . . . no
C6F N1F C2F N2EF 175.2(4) . . . . no
C6F N1F C2F C3F -5.6(7) . . . . no
Cu2 N1F C6F C5F -175.6(4) . . . . no
C2F N1F C6F C5F 2.8(7) . . . . no
C2D N2CD C2C N1C 15.2(8) . . . . no
C2D N2CD C2C C3C -164.0(5) . . . . no
C2C N2CD C2D N1D -27.2(8) . . . . no
C2C N2CD C2D C3D 154.7(5) . . . . no
C2F N2EF C2E N1E 29.1(7) . . . . no
C2F N2EF C2E C3E -151.6(5) . . . . no
C2E N2EF C2F N1F -34.2(7) . . . . no
C2E N2EF C2F C3F 146.6(5) . . . . no
N1C C2C C3C C4C -1.1(8) . . . . no
N2CD C2C C3C C4C 178.0(5) . . . . no
N1D C2D C3D C4D 1.5(8) . . . . no
N2CD C2D C3D C4D 179.5(5) . . . . no
N1E C2E C3E C4E -3.4(8) . . . . no
N2EF C2E C3E C4E 177.3(5) . . . . no
N1F C2F C3F C4F 4.2(7) . . . . no
N2EF C2F C3F C4F -176.5(5) . . . . no
C2C C3C C4C C5C -2.0(9) . . . . no
C2D C3D C4D C5D 0.2(8) . . . . no
C2E C3E C4E C5E -0.2(8) . . . . no
C2F C3F C4F C5F 0.1(8) . . . . no
C3C C4C C5C C6C 2.8(9) . . . . no
C3D C4D C5D C6D -0.1(9) . . . . no
C3E C4E C5E C6E 1.9(9) . . . . no
C3F C4F C5F C6F -2.7(8) . . . . no
C4C C5C C6C N1C -0.6(9) . . . . no
C4D C5D C6D N1D -1.8(9) . . . . no
C4E C5E C6E N1E -0.1(9) . . . . no
C4F C5F C6F N1F 1.3(8) . . . . no
